data_4125177
loop_
_publ_author_name
'Nelyubina, Yulia V.'
'Shaplov, Alexander S.'
'Lozinskaya, Elena I.'
'Buzin, Mikhail I.'
'Vygodskii, Yakov S.'

_publ_section_title
;
 A New Volume-Based Approach for Predicting Thermophysical Behavior of
 Ionic Liquids and Ionic Liquid Crystals.
;
_journal_issue 32
_journal_name_full 'Journal of the American Chemical Society'
_journal_page_first 10076
_journal_page_last 10079
_journal_paper_doi 10.1021/jacs.6b05174
_journal_volume 138
_journal_year 2016
_chemical_formula_moiety 'C18 H35 N2, C2 F6 N O4 S2'
_chemical_formula_sum 'C20 H35 F6 N3 O4 S2'
_chemical_formula_weight 559.63
_space_group_crystal_system triclinic
_space_group_IT_number 2
_space_group_name_Hall '-P 1'
_space_group_name_H-M_alt 'P -1'
_symmetry_space_group_name_Hall '-P 1'
_symmetry_space_group_name_H-M 'P -1'
_atom_sites_solution_hydrogens geom
_audit_creation_method SHELXL-2014/6
_cell_angle_alpha 75.731(5)
_cell_angle_beta 85.109(5)
_cell_angle_gamma 88.052(5)
_cell_formula_units_Z 4
_cell_length_a 8.0522(4)
_cell_length_b 13.2016(7)
_cell_length_c 25.7191(13)
_cell_measurement_reflns_used 4456
_cell_measurement_temperature 100(2)
_cell_measurement_theta_max 30
_cell_measurement_theta_min 3
_cell_volume 2639.8(2)
_computing_cell_refinement 'APEX2 (Bruker, 2005)'
_computing_data_collection 'APEX2 (Bruker, 2005)'
_computing_data_reduction 'APEX2 (Bruker, 2005)'
_computing_molecular_graphics 'SHELXL-2014/6 (Sheldrick, 2014)'
_computing_publication_material 'SHELXL-2014/6 (Sheldrick, 2014)'
_computing_structure_refinement 'SHELXL-2014/6 (Sheldrick, 2014)'
_computing_structure_solution 'APEX2 (Bruker, 2005)'
_diffrn_ambient_temperature 100(2)
_diffrn_measured_fraction_theta_full 1.000
_diffrn_measured_fraction_theta_max 0.996
_diffrn_measurement_device_type 'Bruker APEX2 CCD area detector'
_diffrn_measurement_method 'phi and omega scans'
_diffrn_radiation_type MoK\a
_diffrn_radiation_wavelength 0.71073
_diffrn_reflns_av_R_equivalents 0.0554
_diffrn_reflns_av_unetI/netI 0.1046
_diffrn_reflns_Laue_measured_fraction_full 1.000
_diffrn_reflns_Laue_measured_fraction_max 0.996
_diffrn_reflns_limit_h_max 10
_diffrn_reflns_limit_h_min -10
_diffrn_reflns_limit_k_max 17
_diffrn_reflns_limit_k_min -17
_diffrn_reflns_limit_l_max 35
_diffrn_reflns_limit_l_min -35
_diffrn_reflns_number 34218
_diffrn_reflns_point_group_measured_fraction_full 1.000
_diffrn_reflns_point_group_measured_fraction_max 0.996
_diffrn_reflns_theta_full 25.242
_diffrn_reflns_theta_max 28.998
_diffrn_reflns_theta_min 1.592
_exptl_absorpt_coefficient_mu 0.275
_exptl_absorpt_correction_T_max 0.6225
_exptl_absorpt_correction_T_min 0.6115
_exptl_absorpt_correction_type multi-scan
_exptl_absorpt_process_details 'APEX2 (Bruker, 2005)'
_exptl_crystal_colour colorless
_exptl_crystal_density_diffrn 1.408
_exptl_crystal_description prism
_exptl_crystal_F_000 1176
_exptl_crystal_size_max 0.300
_exptl_crystal_size_mid 0.200
_exptl_crystal_size_min 0.100
_refine_diff_density_max 0.416
_refine_diff_density_min -0.339
_refine_diff_density_rms 0.061
_refine_ls_extinction_method none
_refine_ls_goodness_of_fit_ref 1.014
_refine_ls_hydrogen_treatment constr
_refine_ls_matrix_type full
_refine_ls_number_parameters 635
_refine_ls_number_reflns 13928
_refine_ls_number_restraints 0
_refine_ls_restrained_S_all 1.014
_refine_ls_R_factor_all 0.1192
_refine_ls_R_factor_gt 0.0490
_refine_ls_shift/su_max 0.002
_refine_ls_shift/su_mean 0.000
_refine_ls_structure_factor_coef Fsqd
_refine_ls_weighting_details 'w=1/[\s^2^(Fo^2^)+(0.0150P)^2^] where P=(Fo^2^+2Fc^2^)/3'
_refine_ls_weighting_scheme calc
_refine_ls_wR_factor_gt 0.0738
_refine_ls_wR_factor_ref 0.0845
_reflns_Friedel_coverage 0.000
_reflns_number_gt 6913
_reflns_number_total 13928
_reflns_threshold_expression 'I > 2\s(I)'
_cod_data_source_file ja6b05174_si_003.cif
_cod_data_source_block NTf2
_cod_depositor_comments 'Adding full bibliography for 4125175--4125181.cif.'
_cod_database_code 4125177
_shelx_space_group_comment
;
The symmetry employed for this shelxl refinement is uniquely defined
by the following loop, which should always be used as a source of
symmetry information in preference to the above space-group names.
They are only intended as comments.
;
_shelx_estimated_absorpt_t_min 0.922
_shelx_estimated_absorpt_t_max 0.973
_shelxl_version_number 2014/6

loop_
_space_group_symop_operation_xyz
'x, y, z'
'-x, -y, -z'

loop_
_atom_site_label
_atom_site_type_symbol
_atom_site_fract_x
_atom_site_fract_y
_atom_site_fract_z
_atom_site_U_iso_or_equiv
_atom_site_adp_type
_atom_site_occupancy
_atom_site_site_symmetry_order
_atom_site_calc_flag
_atom_site_refinement_flags_posn
_atom_site_refinement_flags_adp
N1S N 0.1989(2) 0.05110(14) 0.61799(7) 0.0304(5) Uani 1 1 d . .
S1S S 0.35927(7) 0.10852(5) 0.58629(2) 0.02913(15) Uani 1 1 d . .
S2S S 0.14420(8) 0.04588(5) 0.67921(2) 0.02960(15) Uani 1 1 d . .
O1S O 0.49363(18) 0.11608(12) 0.61756(5) 0.0341(4) Uani 1 1 d . .
O2S O 0.3932(2) 0.07277(13) 0.53854(5) 0.0433(5) Uani 1 1 d . .
O3S O 0.2005(2) 0.12780(12) 0.70015(5) 0.0362(4) Uani 1 1 d . .
O4S O -0.02888(19) 0.01956(13) 0.68814(6) 0.0430(5) Uani 1 1 d . .
C1S C 0.2880(3) 0.24411(19) 0.56139(9) 0.0353(6) Uani 1 1 d . .
C2S C 0.2473(3) -0.07176(19) 0.71606(9) 0.0332(6) Uani 1 1 d . .
F1S F 0.22844(18) 0.28589(10) 0.60127(5) 0.0505(4) Uani 1 1 d . .
F2S F 0.41554(18) 0.30222(11) 0.53639(5) 0.0541(4) Uani 1 1 d . .
F3S F 0.1721(2) 0.25149(12) 0.52828(6) 0.0719(5) Uani 1 1 d . .
F4S F 0.19885(18) -0.08947(11) 0.76805(5) 0.0511(4) Uani 1 1 d . .
F5S F 0.41237(18) -0.06246(11) 0.71030(5) 0.0493(4) Uani 1 1 d . .
F6S F 0.21079(18) -0.15490(10) 0.69925(5) 0.0486(4) Uani 1 1 d . .
N1 N 0.2955(2) 0.24322(14) 0.33459(6) 0.0250(4) Uani 1 1 d . .
C2 C 0.1892(3) 0.16848(19) 0.35672(8) 0.0306(6) Uani 1 1 d . .
H2A H 0.0868 0.1587 0.3429 0.037 Uiso 1 1 calc R U
N3 N 0.2458(2) 0.10921(15) 0.40091(7) 0.0281(5) Uani 1 1 d . .
C4 C 0.3959(3) 0.14738(19) 0.40772(8) 0.0311(6) Uani 1 1 d . .
H4A H 0.4651 0.1201 0.4362 0.037 Uiso 1 1 calc R U
C5 C 0.4269(3) 0.23106(18) 0.36633(8) 0.0308(6) Uani 1 1 d . .
H5A H 0.5224 0.2740 0.3602 0.037 Uiso 1 1 calc R U
C6 C 0.2817(3) 0.32387(17) 0.28421(8) 0.0290(6) Uani 1 1 d . .
H6A H 0.3392 0.3876 0.2864 0.035 Uiso 1 1 calc R U
H6B H 0.1627 0.3421 0.2796 0.035 Uiso 1 1 calc R U
C7 C 0.3576(3) 0.28705(17) 0.23562(8) 0.0260(5) Uani 1 1 d . .
H7A H 0.3674 0.3478 0.2041 0.031 Uiso 1 1 calc R U
H7B H 0.4715 0.2595 0.2428 0.031 Uiso 1 1 calc R U
C8 C 0.2574(3) 0.20301(17) 0.22179(8) 0.0277(6) Uani 1 1 d . .
H8A H 0.1432 0.2302 0.2149 0.033 Uiso 1 1 calc R U
H8B H 0.2486 0.1418 0.2531 0.033 Uiso 1 1 calc R U
C9 C 0.3335(3) 0.16759(17) 0.17280(8) 0.0282(6) Uani 1 1 d . .
H9A H 0.3529 0.2299 0.1425 0.034 Uiso 1 1 calc R U
H9B H 0.4432 0.1341 0.1811 0.034 Uiso 1 1 calc R U
C10 C 0.2268(3) 0.09155(17) 0.15506(8) 0.0276(5) Uani 1 1 d . .
H10A H 0.1179 0.1254 0.1459 0.033 Uiso 1 1 calc R U
H10B H 0.2057 0.0296 0.1854 0.033 Uiso 1 1 calc R U
C11 C 0.3068(3) 0.05578(17) 0.10670(8) 0.0285(6) Uani 1 1 d . .
H11A H 0.3323 0.1182 0.0769 0.034 Uiso 1 1 calc R U
H11B H 0.4137 0.0198 0.1164 0.034 Uiso 1 1 calc R U
C12 C 0.2001(3) -0.01700(17) 0.08668(8) 0.0279(6) Uani 1 1 d . .
H12A H 0.0931 0.0189 0.0769 0.033 Uiso 1 1 calc R U
H12B H 0.1749 -0.0796 0.1163 0.033 Uiso 1 1 calc R U
C13 C 0.2814(3) -0.05191(17) 0.03825(8) 0.0288(6) Uani 1 1 d . .
H13A H 0.3071 0.0107 0.0087 0.035 Uiso 1 1 calc R U
H13B H 0.3883 -0.0879 0.0480 0.035 Uiso 1 1 calc R U
C14 C 0.1749(3) -0.12441(17) 0.01795(8) 0.0275(5) Uani 1 1 d . .
H14A H 0.0681 -0.0883 0.0082 0.033 Uiso 1 1 calc R U
H14B H 0.1492 -0.1869 0.0476 0.033 Uiso 1 1 calc R U
C15 C 0.2547(3) -0.16004(17) -0.03053(8) 0.0285(6) Uani 1 1 d . .
H15A H 0.2786 -0.0978 -0.0605 0.034 Uiso 1 1 calc R U
H15B H 0.3623 -0.1954 -0.0211 0.034 Uiso 1 1 calc R U
C16 C 0.1479(3) -0.23338(17) -0.04951(8) 0.0281(6) Uani 1 1 d . .
H16A H 0.0399 -0.1980 -0.0585 0.034 Uiso 1 1 calc R U
H16B H 0.1246 -0.2956 -0.0195 0.034 Uiso 1 1 calc R U
C17 C 0.2240(3) -0.26975(17) -0.09823(8) 0.0284(6) Uani 1 1 d . .
H17A H 0.2452 -0.2079 -0.1287 0.034 Uiso 1 1 calc R U
H17B H 0.3326 -0.3045 -0.0896 0.034 Uiso 1 1 calc R U
C18 C 0.1140(3) -0.34463(18) -0.11546(8) 0.0318(6) Uani 1 1 d . .
H18A H 0.0056 -0.3096 -0.1241 0.038 Uiso 1 1 calc R U
H18B H 0.0922 -0.4061 -0.0848 0.038 Uiso 1 1 calc R U
C19 C 0.1882(3) -0.38232(19) -0.16391(8) 0.0428(7) Uani 1 1 d . .
H19A H 0.2970 -0.4156 -0.1562 0.064 Uiso 1 1 calc R U
H19B H 0.2019 -0.3227 -0.1953 0.064 Uiso 1 1 calc R U
H19C H 0.1134 -0.4330 -0.1715 0.064 Uiso 1 1 calc R U
C20 C 0.1668(3) 0.01572(19) 0.43625(9) 0.0391(6) Uani 1 1 d . .
H20A H 0.0530 0.0107 0.4264 0.059 Uiso 1 1 calc R U
H20B H 0.1634 0.0207 0.4737 0.059 Uiso 1 1 calc R U
H20C H 0.2313 -0.0466 0.4322 0.059 Uiso 1 1 calc R U
N1SA N 0.7684(2) 0.45031(14) 0.37609(7) 0.0305(5) Uani 1 1 d . .
S1SA S 0.77641(7) 0.45058(5) 0.31454(2) 0.03015(15) Uani 1 1 d . .
S2SA S 0.90154(8) 0.39464(5) 0.41583(2) 0.03192(16) Uani 1 1 d . .
O1SA O 0.61281(19) 0.47434(13) 0.29729(6) 0.0452(5) Uani 1 1 d . .
O2SA O 0.86806(19) 0.36706(12) 0.29937(6) 0.0357(4) Uani 1 1 d . .
O3SA O 0.8906(2) 0.44037(13) 0.46081(6) 0.0456(5) Uani 1 1 d . .
O4SA O 1.06164(18) 0.37611(13) 0.39169(6) 0.0367(4) Uani 1 1 d . .
C1SA C 0.8922(3) 0.5679(2) 0.28197(9) 0.0364(6) Uani 1 1 d . .
C2SA C 0.8149(3) 0.2637(2) 0.44382(9) 0.0358(6) Uani 1 1 d . .
F1SA F 0.8202(2) 0.65216(11) 0.29315(5) 0.0570(4) Uani 1 1 d . .
F2SA F 0.90364(19) 0.58137(11) 0.22901(5) 0.0559(4) Uani 1 1 d . .
F3SA F 1.04555(18) 0.56162(12) 0.29747(6) 0.0570(4) Uani 1 1 d . .
F4SA F 0.66288(19) 0.26915(12) 0.46653(5) 0.0583(4) Uani 1 1 d . .
F5SA F 0.80623(16) 0.21219(10) 0.40580(5) 0.0434(4) Uani 1 1 d . .
F6SA F 0.91086(19) 0.20868(12) 0.48000(6) 0.0645(5) Uani 1 1 d . .
N1A N 0.3314(2) 0.72867(14) 0.33522(6) 0.0252(4) Uani 1 1 d . .
C2A C 0.4126(3) 0.64297(19) 0.35831(8) 0.0288(6) Uani 1 1 d . .
H2B H 0.5203 0.6223 0.3462 0.035 Uiso 1 1 calc R U
N3A N 0.3208(2) 0.59033(14) 0.40089(6) 0.0256(4) Uani 1 1 d . .
C4A C 0.1747(3) 0.64434(19) 0.40519(9) 0.0360(6) Uani 1 1 d . .
H4B H 0.0849 0.6248 0.4319 0.043 Uiso 1 1 calc R U
C5A C 0.1822(3) 0.7306(2) 0.36431(9) 0.0392(7) Uani 1 1 d . .
H5B H 0.0984 0.7834 0.3570 0.047 Uiso 1 1 calc R U
C6A C 0.3922(3) 0.80858(17) 0.28731(8) 0.0292(6) Uani 1 1 d . .
H6C H 0.5153 0.8036 0.2827 0.035 Uiso 1 1 calc R U
H6D H 0.3621 0.8787 0.2929 0.035 Uiso 1 1 calc R U
C7A C 0.3203(3) 0.79683(17) 0.23637(8) 0.0282(6) Uani 1 1 d . .
H7C H 0.1973 0.8022 0.2412 0.034 Uiso 1 1 calc R U
H7D H 0.3590 0.8557 0.2062 0.034 Uiso 1 1 calc R U
C8A C 0.3667(3) 0.69524(17) 0.22096(8) 0.0248(5) Uani 1 1 d . .
H8C H 0.3187 0.6363 0.2493 0.030 Uiso 1 1 calc R U
H8D H 0.4894 0.6864 0.2191 0.030 Uiso 1 1 calc R U
C9A C 0.3048(3) 0.69109(17) 0.16693(8) 0.0262(5) Uani 1 1 d . .
H9C H 0.1839 0.7076 0.1675 0.031 Uiso 1 1 calc R U
H9D H 0.3619 0.7456 0.1381 0.031 Uiso 1 1 calc R U
C10A C 0.3341(3) 0.58579(17) 0.15343(8) 0.0266(5) Uani 1 1 d . .
H10C H 0.2696 0.5322 0.1807 0.032 Uiso 1 1 calc R U
H10D H 0.4537 0.5666 0.1557 0.032 Uiso 1 1 calc R U
C11A C 0.2850(3) 0.58415(17) 0.09775(8) 0.0257(5) Uani 1 1 d . .
H11C H 0.1656 0.6038 0.0954 0.031 Uiso 1 1 calc R U
H11D H 0.3500 0.6376 0.0705 0.031 Uiso 1 1 calc R U
C12A C 0.3131(3) 0.47901(17) 0.08404(8) 0.0272(5) Uani 1 1 d . .
H12C H 0.2461 0.4260 0.1108 0.033 Uiso 1 1 calc R U
H12D H 0.4319 0.4586 0.0872 0.033 Uiso 1 1 calc R U
C13A C 0.2679(3) 0.47730(17) 0.02795(8) 0.0264(5) Uani 1 1 d . .
H13C H 0.3358 0.5295 0.0010 0.032 Uiso 1 1 calc R U
H13D H 0.1493 0.4982 0.0245 0.032 Uiso 1 1 calc R U
C14A C 0.2953(3) 0.37076(17) 0.01531(8) 0.0274(5) Uani 1 1 d . .
H14C H 0.4143 0.3505 0.0182 0.033 Uiso 1 1 calc R U
H14D H 0.2290 0.3184 0.0427 0.033 Uiso 1 1 calc R U
C15A C 0.2479(3) 0.36730(17) -0.04036(8) 0.0273(5) Uani 1 1 d . .
H15C H 0.1294 0.3884 -0.0436 0.033 Uiso 1 1 calc R U
H15D H 0.3158 0.4185 -0.0679 0.033 Uiso 1 1 calc R U
C16A C 0.2736(3) 0.25986(17) -0.05159(8) 0.0274(5) Uani 1 1 d . .
H16C H 0.2066 0.2089 -0.0237 0.033 Uiso 1 1 calc R U
H16D H 0.3923 0.2392 -0.0483 0.033 Uiso 1 1 calc R U
C17A C 0.2266(3) 0.25313(17) -0.10674(8) 0.0278(5) Uani 1 1 d . .
H17C H 0.1083 0.2745 -0.1104 0.033 Uiso 1 1 calc R U
H17D H 0.2951 0.3028 -0.1348 0.033 Uiso 1 1 calc R U
C18A C 0.2512(3) 0.14460(18) -0.11592(8) 0.0343(6) Uani 1 1 d . .
H18C H 0.1823 0.0952 -0.0878 0.041 Uiso 1 1 calc R U
H18D H 0.3694 0.1232 -0.1118 0.041 Uiso 1 1 calc R U
C19A C 0.2062(3) 0.13553(19) -0.17096(8) 0.0400(7) Uani 1 1 d . .
H19D H 0.0886 0.1547 -0.1751 0.060 Uiso 1 1 calc R U
H19E H 0.2251 0.0634 -0.1740 0.060 Uiso 1 1 calc R U
H19F H 0.2760 0.1826 -0.1992 0.060 Uiso 1 1 calc R U
C20A C 0.3665(3) 0.49099(18) 0.43721(8) 0.0343(6) Uani 1 1 d . .
H20D H 0.4872 0.4795 0.4327 0.051 Uiso 1 1 calc R U
H20E H 0.3085 0.4337 0.4287 0.051 Uiso 1 1 calc R U
H20F H 0.3342 0.4933 0.4745 0.051 Uiso 1 1 calc R U

loop_
_atom_site_aniso_label
_atom_site_aniso_U_11
_atom_site_aniso_U_22
_atom_site_aniso_U_33
_atom_site_aniso_U_23
_atom_site_aniso_U_13
_atom_site_aniso_U_12
N1S 0.0345(12) 0.0291(12) 0.0284(10) -0.0057(9) -0.0080(8) -0.0069(10)
S1S 0.0330(4) 0.0309(4) 0.0240(3) -0.0064(3) -0.0070(3) 0.0011(3)
S2S 0.0324(4) 0.0242(4) 0.0308(3) -0.0035(3) -0.0046(3) -0.0005(3)
O1S 0.0268(9) 0.0443(11) 0.0313(8) -0.0078(8) -0.0081(7) -0.0005(8)
O2S 0.0633(12) 0.0446(12) 0.0246(9) -0.0134(8) -0.0058(8) 0.0043(10)
O3S 0.0538(11) 0.0242(10) 0.0331(9) -0.0124(8) -0.0010(8) -0.0044(8)
O4S 0.0294(10) 0.0436(12) 0.0506(10) -0.0010(9) -0.0008(8) -0.0079(9)
C1S 0.0326(16) 0.0344(16) 0.0339(14) 0.0008(12) -0.0011(12) -0.0014(13)
C2S 0.0467(18) 0.0238(15) 0.0304(13) -0.0069(11) -0.0079(12) -0.0018(13)
F1S 0.0609(10) 0.0314(9) 0.0520(9) -0.0039(7) 0.0146(7) 0.0065(8)
F2S 0.0505(10) 0.0415(10) 0.0567(9) 0.0076(8) 0.0154(7) -0.0043(8)
F3S 0.0804(13) 0.0544(12) 0.0792(12) 0.0015(9) -0.0536(10) 0.0086(10)
F4S 0.0821(12) 0.0385(9) 0.0280(8) 0.0002(7) -0.0057(7) 0.0058(8)
F5S 0.0434(10) 0.0428(10) 0.0574(9) 0.0002(7) -0.0194(7) 0.0078(8)
F6S 0.0770(11) 0.0243(9) 0.0476(9) -0.0124(7) -0.0127(7) 0.0013(8)
N1 0.0269(11) 0.0282(12) 0.0225(10) -0.0106(9) -0.0030(8) -0.0021(9)
C2 0.0232(14) 0.0441(17) 0.0273(13) -0.0138(12) -0.0018(10) -0.0027(12)
N3 0.0301(12) 0.0331(13) 0.0214(10) -0.0072(9) 0.0008(8) -0.0062(10)
C4 0.0282(14) 0.0378(16) 0.0271(12) -0.0038(11) -0.0102(10) -0.0071(12)
C5 0.0263(14) 0.0352(16) 0.0309(13) -0.0051(11) -0.0086(10) -0.0077(12)
C6 0.0332(14) 0.0261(14) 0.0281(12) -0.0060(11) -0.0083(10) 0.0024(11)
C7 0.0351(14) 0.0193(13) 0.0218(11) -0.0008(10) -0.0050(10) 0.0008(11)
C8 0.0326(14) 0.0305(15) 0.0208(11) -0.0069(10) -0.0047(10) -0.0012(11)
C9 0.0345(15) 0.0268(14) 0.0233(11) -0.0056(10) -0.0030(10) -0.0004(11)
C10 0.0316(14) 0.0257(14) 0.0262(12) -0.0072(10) -0.0043(10) 0.0003(11)
C11 0.0390(15) 0.0232(14) 0.0242(11) -0.0064(10) -0.0058(10) 0.0005(12)
C12 0.0366(15) 0.0233(14) 0.0239(11) -0.0053(10) -0.0053(10) 0.0004(11)
C13 0.0354(15) 0.0243(14) 0.0265(12) -0.0056(10) -0.0028(10) -0.0022(11)
C14 0.0355(14) 0.0223(13) 0.0247(12) -0.0057(10) -0.0028(10) 0.0020(11)
C15 0.0350(15) 0.0243(14) 0.0274(12) -0.0084(10) -0.0040(10) 0.0010(11)
C16 0.0332(14) 0.0265(14) 0.0248(11) -0.0069(10) -0.0021(10) 0.0011(11)
C17 0.0346(15) 0.0256(14) 0.0248(12) -0.0061(10) -0.0017(10) 0.0007(11)
C18 0.0404(15) 0.0273(14) 0.0291(12) -0.0095(11) -0.0017(11) -0.0016(12)
C19 0.0584(19) 0.0416(17) 0.0322(13) -0.0171(12) -0.0001(12) -0.0038(14)
C20 0.0394(16) 0.0408(17) 0.0341(14) -0.0034(12) 0.0027(11) -0.0144(13)
N1SA 0.0276(11) 0.0316(12) 0.0307(10) -0.0071(9) 0.0049(8) 0.0021(9)
S1SA 0.0296(4) 0.0265(4) 0.0336(3) -0.0056(3) -0.0021(3) -0.0039(3)
S2SA 0.0349(4) 0.0330(4) 0.0286(3) -0.0094(3) 0.0012(3) -0.0072(3)
O1SA 0.0293(10) 0.0442(12) 0.0581(11) -0.0009(9) -0.0147(8) -0.0019(9)
O2SA 0.0476(11) 0.0272(10) 0.0371(9) -0.0162(8) -0.0068(8) 0.0020(8)
O3SA 0.0648(13) 0.0460(12) 0.0293(9) -0.0162(8) 0.0028(8) -0.0106(10)
O4SA 0.0231(9) 0.0481(12) 0.0398(9) -0.0123(8) -0.0009(7) -0.0058(8)
C1SA 0.0464(18) 0.0312(16) 0.0317(14) -0.0099(12) 0.0054(12) -0.0082(14)
C2SA 0.0341(16) 0.0382(17) 0.0321(14) -0.0017(12) -0.0051(12) -0.0059(13)
F1SA 0.0888(13) 0.0241(9) 0.0556(9) -0.0114(7) 0.0154(8) -0.0052(9)
F2SA 0.0911(13) 0.0434(10) 0.0305(8) -0.0070(7) 0.0114(7) -0.0175(9)
F3SA 0.0444(10) 0.0594(12) 0.0632(10) -0.0065(8) 0.0040(8) -0.0284(9)
F4SA 0.0538(11) 0.0550(11) 0.0586(10) -0.0067(8) 0.0233(8) -0.0184(9)
F5SA 0.0514(10) 0.0333(9) 0.0481(9) -0.0120(7) -0.0078(7) -0.0100(7)
F6SA 0.0753(12) 0.0502(11) 0.0613(10) 0.0128(8) -0.0394(9) -0.0164(9)
N1A 0.0295(12) 0.0254(12) 0.0219(10) -0.0078(9) -0.0015(8) -0.0031(9)
C2A 0.0235(13) 0.0382(16) 0.0253(12) -0.0100(11) 0.0018(10) -0.0004(12)
N3A 0.0264(11) 0.0283(12) 0.0221(9) -0.0061(9) -0.0030(8) 0.0000(9)
C4A 0.0274(15) 0.0402(16) 0.0351(14) -0.0021(12) 0.0050(11) 0.0048(12)
C5A 0.0333(15) 0.0374(16) 0.0398(14) -0.0007(12) 0.0064(12) 0.0123(13)
C6A 0.0378(15) 0.0261(14) 0.0239(12) -0.0059(10) -0.0006(10) -0.0088(12)
C7A 0.0360(15) 0.0259(14) 0.0228(11) -0.0060(10) -0.0018(10) -0.0037(12)
C8A 0.0262(13) 0.0260(14) 0.0229(11) -0.0073(10) -0.0012(9) -0.0015(11)
C9A 0.0302(14) 0.0262(14) 0.0228(11) -0.0073(10) -0.0025(10) 0.0001(11)
C10A 0.0307(14) 0.0241(14) 0.0255(12) -0.0063(10) -0.0036(10) -0.0002(11)
C11A 0.0277(14) 0.0258(14) 0.0251(11) -0.0088(10) -0.0027(10) -0.0009(11)
C12A 0.0305(14) 0.0260(14) 0.0273(12) -0.0102(10) -0.0045(10) 0.0018(11)
C13A 0.0292(14) 0.0255(14) 0.0264(12) -0.0102(10) -0.0019(10) 0.0006(11)
C14A 0.0269(14) 0.0289(14) 0.0281(12) -0.0095(11) -0.0055(10) 0.0008(11)
C15A 0.0319(14) 0.0262(14) 0.0252(12) -0.0086(10) -0.0036(10) -0.0011(11)
C16A 0.0285(14) 0.0281(14) 0.0290(12) -0.0125(11) -0.0060(10) 0.0017(11)
C17A 0.0274(14) 0.0326(15) 0.0251(12) -0.0108(11) -0.0011(10) 0.0005(11)
C18A 0.0376(15) 0.0353(16) 0.0348(13) -0.0172(12) -0.0052(11) 0.0006(12)
C19A 0.0468(17) 0.0437(17) 0.0351(14) -0.0203(13) -0.0010(12) -0.0077(14)
C20A 0.0307(14) 0.0340(16) 0.0337(13) -0.0001(12) -0.0042(11) 0.0033(12)

loop_
_atom_type_symbol
_atom_type_description
_atom_type_scat_dispersion_real
_atom_type_scat_dispersion_imag
_atom_type_scat_source
C C 0.0033 0.0016 'International Tables Vol C Tables 4.2.6.8 and 6.1.1.4'
H H 0.0000 0.0000 'International Tables Vol C Tables 4.2.6.8 and 6.1.1.4'
O O 0.0106 0.0060 'International Tables Vol C Tables 4.2.6.8 and 6.1.1.4'
F F 0.0171 0.0103 'International Tables Vol C Tables 4.2.6.8 and 6.1.1.4'
S S 0.1246 0.1234 'International Tables Vol C Tables 4.2.6.8 and 6.1.1.4'
N N 0.0061 0.0033 'International Tables Vol C Tables 4.2.6.8 and 6.1.1.4'

loop_
_geom_angle_atom_site_label_1
_geom_angle_atom_site_label_2
_geom_angle_atom_site_label_3
_geom_angle
S1S N1S S2S 124.26(12)
O1S S1S O2S 118.77(10)
O1S S1S N1S 116.27(9)
O2S S1S N1S 107.99(10)
O1S S1S C1S 104.48(11)
O2S S1S C1S 103.52(10)
N1S S1S C1S 103.82(11)
O3S S2S O4S 118.72(10)
O3S S2S N1S 116.54(10)
O4S S2S N1S 107.24(10)
O3S S2S C2S 104.85(11)
O4S S2S C2S 103.32(11)
N1S S2S C2S 104.28(10)
F3S C1S F2S 108.9(2)
F3S C1S F1S 107.8(2)
F2S C1S F1S 106.5(2)
F3S C1S S1S 112.08(18)
F2S C1S S1S 109.56(16)
F1S C1S S1S 111.84(16)
F6S C2S F4S 108.09(19)
F6S C2S F5S 107.52(19)
F4S C2S F5S 108.25(19)
F6S C2S S2S 111.62(16)
F4S C2S S2S 109.75(16)
F5S C2S S2S 111.48(16)
C2 N1 C5 107.50(19)
C2 N1 C6 127.12(19)
C5 N1 C6 125.35(19)
N1 C2 N3 109.9(2)
N1 C2 H2A 125.1
N3 C2 H2A 125.1
C2 N3 C4 108.20(19)
C2 N3 C20 126.8(2)
C4 N3 C20 124.95(19)
C5 C4 N3 106.79(19)
C5 C4 H4A 126.6
N3 C4 H4A 126.6
C4 C5 N1 107.6(2)
C4 C5 H5A 126.2
N1 C5 H5A 126.2
N1 C6 C7 111.73(17)
N1 C6 H6A 109.3
C7 C6 H6A 109.3
N1 C6 H6B 109.3
C7 C6 H6B 109.3
H6A C6 H6B 107.9
C8 C7 C6 113.74(18)
C8 C7 H7A 108.8
C6 C7 H7A 108.8
C8 C7 H7B 108.8
C6 C7 H7B 108.8
H7A C7 H7B 107.7
C7 C8 C9 113.29(18)
C7 C8 H8A 108.9
C9 C8 H8A 108.9
C7 C8 H8B 108.9
C9 C8 H8B 108.9
H8A C8 H8B 107.7
C10 C9 C8 114.08(18)
C10 C9 H9A 108.7
C8 C9 H9A 108.7
C10 C9 H9B 108.7
C8 C9 H9B 108.7
H9A C9 H9B 107.6
C9 C10 C11 113.11(18)
C9 C10 H10A 109.0
C11 C10 H10A 109.0
C9 C10 H10B 109.0
C11 C10 H10B 109.0
H10A C10 H10B 107.8
C12 C11 C10 114.31(18)
C12 C11 H11A 108.7
C10 C11 H11A 108.7
C12 C11 H11B 108.7
C10 C11 H11B 108.7
H11A C11 H11B 107.6
C11 C12 C13 113.74(18)
C11 C12 H12A 108.8
C13 C12 H12A 108.8
C11 C12 H12B 108.8
C13 C12 H12B 108.8
H12A C12 H12B 107.7
C14 C13 C12 113.94(18)
C14 C13 H13A 108.8
C12 C13 H13A 108.8
C14 C13 H13B 108.8
C12 C13 H13B 108.8
H13A C13 H13B 107.7
C13 C14 C15 114.54(18)
C13 C14 H14A 108.6
C15 C14 H14A 108.6
C13 C14 H14B 108.6
C15 C14 H14B 108.6
H14A C14 H14B 107.6
C16 C15 C14 113.66(18)
C16 C15 H15A 108.8
C14 C15 H15A 108.8
C16 C15 H15B 108.8
C14 C15 H15B 108.8
H15A C15 H15B 107.7
C15 C16 C17 114.86(18)
C15 C16 H16A 108.6
C17 C16 H16A 108.6
C15 C16 H16B 108.6
C17 C16 H16B 108.6
H16A C16 H16B 107.5
C18 C17 C16 113.20(18)
C18 C17 H17A 108.9
C16 C17 H17A 108.9
C18 C17 H17B 108.9
C16 C17 H17B 108.9
H17A C17 H17B 107.8
C17 C18 C19 114.01(19)
C17 C18 H18A 108.7
C19 C18 H18A 108.7
C17 C18 H18B 108.7
C19 C18 H18B 108.7
H18A C18 H18B 107.6
C18 C19 H19A 109.5
C18 C19 H19B 109.5
H19A C19 H19B 109.5
C18 C19 H19C 109.5
H19A C19 H19C 109.5
H19B C19 H19C 109.5
N3 C20 H20A 109.5
N3 C20 H20B 109.5
H20A C20 H20B 109.5
N3 C20 H20C 109.5
H20A C20 H20C 109.5
H20B C20 H20C 109.5
S1SA N1SA S2SA 124.27(11)
O2SA S1SA O1SA 118.96(10)
O2SA S1SA N1SA 116.11(9)
O1SA S1SA N1SA 107.36(10)
O2SA S1SA C1SA 105.59(11)
O1SA S1SA C1SA 103.53(11)
N1SA S1SA C1SA 103.33(11)
O4SA S2SA O3SA 118.95(10)
O4SA S2SA N1SA 116.21(9)
O3SA S2SA N1SA 108.35(10)
O4SA S2SA C2SA 104.54(11)
O3SA S2SA C2SA 103.66(10)
N1SA S2SA C2SA 102.96(11)
F1SA C1SA F3SA 107.7(2)
F1SA C1SA F2SA 107.9(2)
F3SA C1SA F2SA 107.6(2)
F1SA C1SA S1SA 111.82(17)
F3SA C1SA S1SA 111.10(17)
F2SA C1SA S1SA 110.51(17)
F4SA C2SA F6SA 109.10(19)
F4SA C2SA F5SA 107.4(2)
F6SA C2SA F5SA 107.8(2)
F4SA C2SA S2SA 111.15(17)
F6SA C2SA S2SA 109.86(17)
F5SA C2SA S2SA 111.38(15)
C2A N1A C5A 107.69(18)
C2A N1A C6A 126.19(19)
C5A N1A C6A 126.11(18)
N1A C2A N3A 109.5(2)
N1A C2A H2B 125.3
N3A C2A H2B 125.3
C2A N3A C4A 108.12(19)
C2A N3A C20A 126.30(19)
C4A N3A C20A 125.58(18)
C5A C4A N3A 106.87(19)
C5A C4A H4B 126.6
N3A C4A H4B 126.6
C4A C5A N1A 107.8(2)
C4A C5A H5B 126.1
N1A C5A H5B 126.1
N1A C6A C7A 112.55(18)
N1A C6A H6C 109.1
C7A C6A H6C 109.1
N1A C6A H6D 109.1
C7A C6A H6D 109.1
H6C C6A H6D 107.8
C8A C7A C6A 114.68(18)
C8A C7A H7C 108.6
C6A C7A H7C 108.6
C8A C7A H7D 108.6
C6A C7A H7D 108.6
H7C C7A H7D 107.6
C7A C8A C9A 112.78(17)
C7A C8A H8C 109.0
C9A C8A H8C 109.0
C7A C8A H8D 109.0
C9A C8A H8D 109.0
H8C C8A H8D 107.8
C10A C9A C8A 113.62(17)
C10A C9A H9C 108.8
C8A C9A H9C 108.8
C10A C9A H9D 108.8
C8A C9A H9D 108.8
H9C C9A H9D 107.7
C9A C10A C11A 113.62(17)
C9A C10A H10C 108.8
C11A C10A H10C 108.8
C9A C10A H10D 108.8
C11A C10A H10D 108.8
H10C C10A H10D 107.7
C12A C11A C10A 113.96(17)
C12A C11A H11C 108.8
C10A C11A H11C 108.8
C12A C11A H11D 108.8
C10A C11A H11D 108.8
H11C C11A H11D 107.7
C11A C12A C13A 114.33(17)
C11A C12A H12C 108.7
C13A C12A H12C 108.7
C11A C12A H12D 108.7
C13A C12A H12D 108.7
H12C C12A H12D 107.6
C12A C13A C14A 113.41(17)
C12A C13A H13C 108.9
C14A C13A H13C 108.9
C12A C13A H13D 108.9
C14A C13A H13D 108.9
H13C C13A H13D 107.7
C15A C14A C13A 114.05(17)
C15A C14A H14C 108.7
C13A C14A H14C 108.7
C15A C14A H14D 108.7
C13A C14A H14D 108.7
H14C C14A H14D 107.6
C16A C15A C14A 113.01(17)
C16A C15A H15C 109.0
C14A C15A H15C 109.0
C16A C15A H15D 109.0
C14A C15A H15D 109.0
H15C C15A H15D 107.8
C15A C16A C17A 114.55(18)
C15A C16A H16C 108.6
C17A C16A H16C 108.6
C15A C16A H16D 108.6
C17A C16A H16D 108.6
H16C C16A H16D 107.6
C18A C17A C16A 112.86(18)
C18A C17A H17C 109.0
C16A C17A H17C 109.0
C18A C17A H17D 109.0
C16A C17A H17D 109.0
H17C C17A H17D 107.8
C17A C18A C19A 114.09(19)
C17A C18A H18C 108.7
C19A C18A H18C 108.7
C17A C18A H18D 108.7
C19A C18A H18D 108.7
H18C C18A H18D 107.6
C18A C19A H19D 109.5
C18A C19A H19E 109.5
H19D C19A H19E 109.5
C18A C19A H19F 109.5
H19D C19A H19F 109.5
H19E C19A H19F 109.5
N3A C20A H20D 109.5
N3A C20A H20E 109.5
H20D C20A H20E 109.5
N3A C20A H20F 109.5
H20D C20A H20F 109.5
H20E C20A H20F 109.5

loop_
_geom_bond_atom_site_label_1
_geom_bond_atom_site_label_2
_geom_bond_distance
N1S S1S 1.5779(18)
N1S S2S 1.5838(17)
S1S O1S 1.4220(15)
S1S O2S 1.4233(15)
S1S C1S 1.836(2)
S2S O3S 1.4237(16)
S2S O4S 1.4335(16)
S2S C2S 1.822(2)
C1S F3S 1.302(3)
C1S F2S 1.324(3)
C1S F1S 1.328(2)
C2S F6S 1.325(3)
C2S F4S 1.326(2)
C2S F5S 1.331(3)
N1 C2 1.315(3)
N1 C5 1.372(3)
N1 C6 1.470(2)
C2 N3 1.318(3)
C2 H2A 0.9500
N3 C4 1.366(3)
N3 C20 1.468(3)
C4 C5 1.345(3)
C4 H4A 0.9500
C5 H5A 0.9500
C6 C7 1.523(3)
C6 H6A 0.9900
C6 H6B 0.9900
C7 C8 1.521(3)
C7 H7A 0.9900
C7 H7B 0.9900
C8 C9 1.523(3)
C8 H8A 0.9900
C8 H8B 0.9900
C9 C10 1.518(3)
C9 H9A 0.9900
C9 H9B 0.9900
C10 C11 1.522(3)
C10 H10A 0.9900
C10 H10B 0.9900
C11 C12 1.517(3)
C11 H11A 0.9900
C11 H11B 0.9900
C12 C13 1.522(3)
C12 H12A 0.9900
C12 H12B 0.9900
C13 C14 1.517(3)
C13 H13A 0.9900
C13 H13B 0.9900
C14 C15 1.523(3)
C14 H14A 0.9900
C14 H14B 0.9900
C15 C16 1.509(3)
C15 H15A 0.9900
C15 H15B 0.9900
C16 C17 1.524(3)
C16 H16A 0.9900
C16 H16B 0.9900
C17 C18 1.517(3)
C17 H17A 0.9900
C17 H17B 0.9900
C18 C19 1.522(3)
C18 H18A 0.9900
C18 H18B 0.9900
C19 H19A 0.9800
C19 H19B 0.9800
C19 H19C 0.9800
C20 H20A 0.9800
C20 H20B 0.9800
C20 H20C 0.9800
N1SA S1SA 1.5780(17)
N1SA S2SA 1.5803(18)
S1SA O2SA 1.4214(15)
S1SA O1SA 1.4260(16)
S1SA C1SA 1.815(3)
S2SA O4SA 1.4228(15)
S2SA O3SA 1.4262(15)
S2SA C2SA 1.838(3)
C1SA F1SA 1.320(3)
C1SA F3SA 1.324(3)
C1SA F2SA 1.325(2)
C2SA F4SA 1.318(2)
C2SA F6SA 1.320(3)
C2SA F5SA 1.329(3)
N1A C2A 1.321(3)
N1A C5A 1.363(3)
N1A C6A 1.470(2)
C2A N3A 1.323(2)
C2A H2B 0.9500
N3A C4A 1.366(3)
N3A C20A 1.466(3)
C4A C5A 1.345(3)
C4A H4B 0.9500
C5A H5B 0.9500
C6A C7A 1.520(3)
C6A H6C 0.9900
C6A H6D 0.9900
C7A C8A 1.516(3)
C7A H7C 0.9900
C7A H7D 0.9900
C8A C9A 1.530(3)
C8A H8C 0.9900
C8A H8D 0.9900
C9A C10A 1.520(3)
C9A H9C 0.9900
C9A H9D 0.9900
C10A C11A 1.523(3)
C10A H10C 0.9900
C10A H10D 0.9900
C11A C12A 1.519(3)
C11A H11C 0.9900
C11A H11D 0.9900
C12A C13A 1.523(3)
C12A H12C 0.9900
C12A H12D 0.9900
C13A C14A 1.525(3)
C13A H13C 0.9900
C13A H13D 0.9900
C14A C15A 1.524(3)
C14A H14C 0.9900
C14A H14D 0.9900
C15A C16A 1.520(3)
C15A H15C 0.9900
C15A H15D 0.9900
C16A C17A 1.523(3)
C16A H16C 0.9900
C16A H16D 0.9900
C17A C18A 1.513(3)
C17A H17C 0.9900
C17A H17D 0.9900
C18A C19A 1.524(3)
C18A H18C 0.9900
C18A H18D 0.9900
C19A H19D 0.9800
C19A H19E 0.9800
C19A H19F 0.9800
C20A H20D 0.9800
C20A H20E 0.9800
C20A H20F 0.9800

loop_
_geom_torsion_atom_site_label_1
_geom_torsion_atom_site_label_2
_geom_torsion_atom_site_label_3
_geom_torsion_atom_site_label_4
_geom_torsion
S2S N1S S1S O1S 27.53(18)
S2S N1S S1S O2S 163.96(13)
S2S N1S S1S C1S -86.59(15)
S1S N1S S2S O3S 25.28(18)
S1S N1S S2S O4S 161.13(13)
S1S N1S S2S C2S -89.73(16)
O1S S1S C1S F3S 175.07(16)
O2S S1S C1S F3S 50.1(2)
N1S S1S C1S F3S -62.64(19)
O1S S1S C1S F2S 54.11(18)
O2S S1S C1S F2S -70.87(19)
N1S S1S C1S F2S 176.41(16)
O1S S1S C1S F1S -63.73(19)
O2S S1S C1S F1S 171.29(17)
N1S S1S C1S F1S 58.57(19)
O3S S2S C2S F6S -177.75(16)
O4S S2S C2S F6S 57.24(19)
N1S S2S C2S F6S -54.76(19)
O3S S2S C2S F4S 62.43(19)
O4S S2S C2S F4S -62.58(19)
N1S S2S C2S F4S -174.57(16)
O3S S2S C2S F5S -57.49(18)
O4S S2S C2S F5S 177.50(15)
N1S S2S C2S F5S 65.50(18)
C5 N1 C2 N3 0.0(2)
C6 N1 C2 N3 178.17(17)
N1 C2 N3 C4 0.0(2)
N1 C2 N3 C20 -177.87(19)
C2 N3 C4 C5 0.0(2)
C20 N3 C4 C5 177.96(19)
N3 C4 C5 N1 -0.1(2)
C2 N1 C5 C4 0.1(2)
C6 N1 C5 C4 -178.19(18)
C2 N1 C6 C7 -88.4(3)
C5 N1 C6 C7 89.6(3)
N1 C6 C7 C8 70.5(2)
C6 C7 C8 C9 179.41(18)
C7 C8 C9 C10 -174.35(18)
C8 C9 C10 C11 -178.96(18)
C9 C10 C11 C12 -177.73(18)
C10 C11 C12 C13 179.86(18)
C11 C12 C13 C14 -179.79(18)
C12 C13 C14 C15 -179.99(18)
C13 C14 C15 C16 179.10(18)
C14 C15 C16 C17 179.58(18)
C15 C16 C17 C18 179.08(18)
C16 C17 C18 C19 -179.70(19)
S2SA N1SA S1SA O2SA 24.02(18)
S2SA N1SA S1SA O1SA 159.92(13)
S2SA N1SA S1SA C1SA -91.05(16)
S1SA N1SA S2SA O4SA 22.25(18)
S1SA N1SA S2SA O3SA 159.27(13)
S1SA N1SA S2SA C2SA -91.36(15)
O2SA S1SA C1SA F1SA -179.61(16)
O1SA S1SA C1SA F1SA 54.65(19)
N1SA S1SA C1SA F1SA -57.2(2)
O2SA S1SA C1SA F3SA -59.27(18)
O1SA S1SA C1SA F3SA 175.00(16)
N1SA S1SA C1SA F3SA 63.13(18)
O2SA S1SA C1SA F2SA 60.2(2)
O1SA S1SA C1SA F2SA -65.58(19)
N1SA S1SA C1SA F2SA -177.45(17)
O4SA S2SA C2SA F4SA -178.37(16)
O3SA S2SA C2SA F4SA 56.34(19)
N1SA S2SA C2SA F4SA -56.51(18)
O4SA S2SA C2SA F6SA 60.78(19)
O3SA S2SA C2SA F6SA -64.51(19)
N1SA S2SA C2SA F6SA -177.36(16)
O4SA S2SA C2SA F5SA -58.64(19)
O3SA S2SA C2SA F5SA 176.07(16)
N1SA S2SA C2SA F5SA 63.22(18)
C5A N1A C2A N3A 0.0(3)
C6A N1A C2A N3A 179.09(18)
N1A C2A N3A C4A 0.2(3)
N1A C2A N3A C20A 179.85(19)
C2A N3A C4A C5A -0.3(3)
C20A N3A C4A C5A -180.0(2)
N3A C4A C5A N1A 0.3(3)
C2A N1A C5A C4A -0.2(3)
C6A N1A C5A C4A -179.3(2)
C2A N1A C6A C7A 100.3(2)
C5A N1A C6A C7A -80.8(3)
N1A C6A C7A C8A -62.6(2)
C6A C7A C8A C9A -174.85(18)
C7A C8A C9A C10A -174.03(18)
C8A C9A C10A C11A -175.47(18)
C9A C10A C11A C12A -179.70(19)
C10A C11A C12A C13A -178.71(18)
C11A C12A C13A C14A -179.38(19)
C12A C13A C14A C15A 179.04(18)
C13A C14A C15A C16A -179.01(19)
C14A C15A C16A C17A 179.64(18)
C15A C16A C17A C18A -179.02(19)
C16A C17A C18A C19A -179.63(19)
